data_4034633
loop_
_publ_author_name
'Li, Na'
'Bai, Jinku'
'Zheng, Xiaolin'
'Rao, Honghua'

_publ_section_title
;
 Formation of Methylene Linkage for N-Heterocycles: Sequential C-H and C-O
 Bond Functionalization of Methanol with Cosolvent Water.
;
_journal_issue 11
_journal_name_full 'The Journal of organic chemistry'
_journal_page_first 6928
_journal_page_last 6939
_journal_paper_doi 10.1021/acs.joc.9b00729
_journal_volume 84
_journal_year 2019
_chemical_formula_sum 'C19 H16 N4'
_chemical_formula_weight 300.36
_space_group_crystal_system monoclinic
_space_group_IT_number 15
_space_group_name_Hall '-C 2yc'
_space_group_name_H-M_alt 'C 1 2/c 1'
_atom_sites_solution_hydrogens geom
_audit_creation_method SHELXL-2014/7
_cell_angle_alpha 90
_cell_angle_beta 128.0550(10)
_cell_angle_gamma 90
_cell_formula_units_Z 8
_cell_length_a 23.9690(12)
_cell_length_b 8.5622(4)
_cell_length_c 19.4153(9)
_cell_measurement_reflns_used 6120
_cell_measurement_temperature 296(2)
_cell_measurement_theta_max 28.23
_cell_measurement_theta_min 2.61
_cell_volume 3137.5(3)
_computing_cell_refinement 'Bruker SMART'
_computing_data_collection 'Bruker SMART'
_computing_data_reduction 'Bruker SHELXTL'
_computing_molecular_graphics 'Bruker SHELXTL'
_computing_publication_material 'Bruker SHELXTL'
_computing_structure_refinement 'SHELXL-2014/7 (Sheldrick, 2014)'
_computing_structure_solution 'SHELXL-2014/7 (Sheldrick, 2014)'
_diffrn_ambient_temperature 296(2)
_diffrn_measured_fraction_theta_full 0.999
_diffrn_measured_fraction_theta_max 0.997
_diffrn_measurement_device_type 'CCD area detector'
_diffrn_measurement_method 'phi and omega scans'
_diffrn_radiation_type MoK\a
_diffrn_radiation_wavelength 0.71073
_diffrn_reflns_av_R_equivalents 0.0233
_diffrn_reflns_av_unetI/netI 0.0198
_diffrn_reflns_Laue_measured_fraction_full 0.999
_diffrn_reflns_Laue_measured_fraction_max 0.997
_diffrn_reflns_limit_h_max 30
_diffrn_reflns_limit_h_min -31
_diffrn_reflns_limit_k_max 11
_diffrn_reflns_limit_k_min -11
_diffrn_reflns_limit_l_max 25
_diffrn_reflns_limit_l_min -25
_diffrn_reflns_number 18694
_diffrn_reflns_point_group_measured_fraction_full 0.999
_diffrn_reflns_point_group_measured_fraction_max 0.997
_diffrn_reflns_theta_full 25.242
_diffrn_reflns_theta_max 28.288
_diffrn_reflns_theta_min 2.158
_diffrn_source 'fine-focus sealed tube'
_exptl_absorpt_coefficient_mu 0.078
_exptl_absorpt_correction_type multi-scan
_exptl_absorpt_process_details sadabs
_exptl_crystal_colour colourless
_exptl_crystal_density_diffrn 1.272
_exptl_crystal_description cuboid
_exptl_crystal_F_000 1264
_exptl_crystal_size_max 0.200
_exptl_crystal_size_mid 0.150
_exptl_crystal_size_min 0.100
_exptl_transmission_factor_max 0.992
_exptl_transmission_factor_min 0.985
_refine_diff_density_max 0.613
_refine_diff_density_min -0.226
_refine_diff_density_rms 0.049
_refine_ls_extinction_method none
_refine_ls_goodness_of_fit_ref 1.042
_refine_ls_hydrogen_treatment constr
_refine_ls_matrix_type full
_refine_ls_number_parameters 208
_refine_ls_number_reflns 3882
_refine_ls_number_restraints 29
_refine_ls_restrained_S_all 1.047
_refine_ls_R_factor_all 0.1009
_refine_ls_R_factor_gt 0.0743
_refine_ls_shift/su_max 0.000
_refine_ls_shift/su_mean 0.000
_refine_ls_structure_factor_coef Fsqd
_refine_ls_weighting_details 'w=1/[\s^2^(Fo^2^)+(0.1035P)^2^+3.1226P] where P=(Fo^2^+2Fc^2^)/3'
_refine_ls_weighting_scheme calc
_refine_ls_wR_factor_gt 0.2006
_refine_ls_wR_factor_ref 0.2205
_reflns_Friedel_coverage 0.000
_reflns_number_gt 2729
_reflns_number_total 3882
_reflns_threshold_expression 'I > 2\s(I)'
_cod_data_source_file jo9b00729_si_002.cif
_cod_data_source_block 1
_cod_original_sg_symbol_H-M 'C 2/c'
_cod_database_code 4034633
_shelx_shelxl_version_number 2014/7
_shelx_space_group_comment
;
The symmetry employed for this shelxl refinement is uniquely defined
by the following loop, which should always be used as a source of
symmetry information in preference to the above space-group names.
They are only intended as comments.
;

loop_
_space_group_symop_operation_xyz
'x, y, z'
'-x, y, -z+1/2'
'x+1/2, y+1/2, z'
'-x+1/2, y+1/2, -z+1/2'
'-x, -y, -z'
'x, -y, z-1/2'
'-x+1/2, -y+1/2, -z'
'x+1/2, -y+1/2, z-1/2'

loop_
_atom_site_label
_atom_site_type_symbol
_atom_site_fract_x
_atom_site_fract_y
_atom_site_fract_z
_atom_site_U_iso_or_equiv
_atom_site_adp_type
_atom_site_occupancy
_atom_site_site_symmetry_order
_atom_site_calc_flag
_atom_site_refinement_flags_posn
_atom_site_refinement_flags_adp
N4 N 0.27460(9) 0.9977(2) 0.50473(12) 0.0550(5) Uani 1 1 d . .
N1 N 0.37073(9) 0.8491(2) 0.55768(12) 0.0544(5) Uani 1 1 d . U
N2 N 0.37031(9) 0.5610(2) 0.66872(12) 0.0592(6) Uani 1 1 d . .
H2A H 0.3324 0.5388 0.6174 0.071 Uiso 1 1 calc R U
N3 N 0.46569(9) 0.4849(2) 0.80672(12) 0.0526(5) Uani 1 1 d . .
C15 C 0.40788(10) 0.4442(2) 0.72744(13) 0.0436(5) Uani 1 1 d . .
C5 C 0.25023(12) 0.9411(3) 0.60670(16) 0.0565(6) Uani 1 1 d . U
C9 C 0.32421(13) 0.9536(3) 0.49487(15) 0.0553(6) Uani 1 1 d . .
C7 C 0.29286(12) 0.9170(2) 0.57570(14) 0.0529(6) Uani 1 1 d . U
C14 C 0.39278(11) 0.7216(3) 0.69081(14) 0.0581(6) Uani 1 1 d . .
H14A H 0.4426 0.7289 0.7169 0.070 Uiso 1 1 calc R U
H14B H 0.3872 0.7571 0.7337 0.070 Uiso 1 1 calc R U
C1 C 0.20411(14) 1.0723(3) 0.57618(17) 0.0630(6) Uani 1 1 d . .
H1A H 0.2005 1.1425 0.5371 0.076 Uiso 1 1 calc R U
C8 C 0.35068(11) 0.8254(3) 0.61175(14) 0.0552(6) Uani 1 1 d . U
C16 C 0.38583(13) 0.2889(3) 0.70423(16) 0.0573(6) Uani 1 1 d . .
H16A H 0.3452 0.2636 0.6486 0.069 Uiso 1 1 calc R U
C6 C 0.25224(14) 0.8399(3) 0.66450(18) 0.0694(7) Uani 1 1 d . .
H6A H 0.2814 0.7523 0.6853 0.083 Uiso 1 1 calc R U
C10 C 0.33366(15) 0.9985(3) 0.43423(19) 0.0683(7) Uani 1 1 d . .
H10A H 0.3024 1.0695 0.3907 0.082 Uiso 1 1 calc R U
C13 C 0.42479(13) 0.7833(3) 0.56273(17) 0.0642(7) Uani 1 1 d . .
H13A H 0.4542 0.7095 0.6056 0.077 Uiso 1 1 calc R U
C19 C 0.50315(13) 0.3695(3) 0.86381(16) 0.0673(7) Uani 1 1 d . .
H19A H 0.5441 0.3961 0.9189 0.081 Uiso 1 1 calc R U
C18 C 0.48548(16) 0.2158(3) 0.8469(2) 0.0807(9) Uani 1 1 d . .
H18A H 0.5132 0.1401 0.8893 0.097 Uiso 1 1 calc R U
C17 C 0.42526(18) 0.1757(3) 0.7651(2) 0.0772(8) Uani 1 1 d . .
H17A H 0.4116 0.0716 0.7515 0.093 Uiso 1 1 calc R U
C2 C 0.16519(15) 1.0937(4) 0.6051(2) 0.0742(8) Uani 1 1 d . .
H2B H 0.1350 1.1794 0.5852 0.089 Uiso 1 1 calc R U
C11 C 0.38786(18) 0.9402(4) 0.4375(2) 0.0796(9) Uani 1 1 d . .
H11A H 0.3944 0.9728 0.3972 0.096 Uiso 1 1 calc R U
C12 C 0.43507(16) 0.8278(4) 0.5035(2) 0.0834(9) Uani 1 1 d . .
H12A H 0.4721 0.7858 0.5060 0.100 Uiso 1 1 calc R U
C4 C 0.21163(19) 0.8681(4) 0.6910(2) 0.0847(9) Uani 1 1 d . .
H4A H 0.2136 0.7992 0.7295 0.102 Uiso 1 1 calc R U
C3 C 0.1694(2) 0.9932(5) 0.6623(2) 0.0886(10) Uani 1 1 d . .
H3B H 0.1427 1.0114 0.6815 0.106 Uiso 1 1 calc R U

loop_
_atom_site_aniso_label
_atom_site_aniso_U_11
_atom_site_aniso_U_22
_atom_site_aniso_U_33
_atom_site_aniso_U_23
_atom_site_aniso_U_13
_atom_site_aniso_U_12
N4 0.0455(10) 0.0412(9) 0.0439(10) 0.0063(8) 0.0102(8) 0.0013(8)
N1 0.0451(10) 0.0442(10) 0.0525(11) -0.0067(8) 0.0193(9) -0.0049(8)
N2 0.0400(9) 0.0403(9) 0.0435(10) 0.0057(8) -0.0013(8) -0.0035(7)
N3 0.0389(9) 0.0483(10) 0.0427(9) 0.0100(8) 0.0110(8) -0.0015(7)
C15 0.0345(9) 0.0416(10) 0.0405(10) 0.0056(8) 0.0160(8) -0.0001(8)
C5 0.0485(12) 0.0579(13) 0.0545(13) -0.0205(11) 0.0274(11) -0.0215(10)
C9 0.0524(12) 0.0439(11) 0.0481(12) -0.0028(9) 0.0202(10) -0.0018(10)
C7 0.0476(11) 0.0367(10) 0.0373(10) 0.0014(8) 0.0075(9) -0.0055(8)
C14 0.0406(11) 0.0420(11) 0.0428(11) 0.0073(9) 0.0010(9) -0.0015(9)
C1 0.0618(14) 0.0567(14) 0.0569(14) -0.0023(11) 0.0297(12) -0.0068(11)
C8 0.0438(11) 0.0413(11) 0.0432(11) 0.0030(9) 0.0080(9) -0.0041(9)
C16 0.0575(13) 0.0451(12) 0.0504(12) 0.0000(10) 0.0237(11) -0.0043(10)
C6 0.0640(15) 0.0615(15) 0.0656(16) 0.0068(12) 0.0314(13) -0.0057(12)
C10 0.0737(17) 0.0559(14) 0.0674(16) 0.0026(12) 0.0395(14) -0.0015(13)
C13 0.0540(13) 0.0461(12) 0.0632(15) -0.0056(11) 0.0214(12) 0.0059(10)
C19 0.0491(12) 0.0678(16) 0.0475(13) 0.0203(12) 0.0110(11) 0.0049(11)
C18 0.0834(19) 0.0582(16) 0.0714(18) 0.0315(14) 0.0330(16) 0.0194(14)
C17 0.097(2) 0.0411(13) 0.0754(18) 0.0075(12) 0.0442(17) 0.0001(13)
C2 0.0567(14) 0.0789(19) 0.0786(19) -0.0162(15) 0.0374(14) -0.0052(13)
C11 0.091(2) 0.082(2) 0.0737(19) -0.0086(16) 0.0550(18) -0.0128(17)
C12 0.0688(17) 0.083(2) 0.094(2) -0.0302(18) 0.0485(18) -0.0053(15)
C4 0.091(2) 0.094(2) 0.0707(19) -0.0080(17) 0.0508(18) -0.020(2)
C3 0.094(2) 0.100(3) 0.085(2) -0.031(2) 0.061(2) -0.033(2)

loop_
_atom_type_symbol
_atom_type_description
_atom_type_scat_dispersion_real
_atom_type_scat_dispersion_imag
_atom_type_scat_source
C C 0.0033 0.0016 'International Tables Vol C Tables 4.2.6.8 and 6.1.1.4'
N N 0.0061 0.0033 'International Tables Vol C Tables 4.2.6.8 and 6.1.1.4'
H H 0.0000 0.0000 'International Tables Vol C Tables 4.2.6.8 and 6.1.1.4'

loop_
_geom_angle_atom_site_label_1
_geom_angle_atom_site_label_2
_geom_angle_atom_site_label_3
_geom_angle
C7 N4 C9 103.80(19)
C13 N1 C9 123.7(2)
C13 N1 C8 129.2(2)
C9 N1 C8 107.10(19)
C15 N2 C14 121.31(17)
C15 N2 H2A 119.3
C14 N2 H2A 119.3
C15 N3 C19 116.9(2)
N3 C15 N2 117.07(19)
N3 C15 C16 122.52(19)
N2 C15 C16 120.42(19)
C6 C5 C1 117.2(2)
C6 C5 C7 123.2(2)
C1 C5 C7 119.5(2)
N1 C9 N4 111.0(2)
N1 C9 C10 118.1(2)
N4 C9 C10 130.9(2)
N4 C7 C8 114.1(2)
N4 C7 C5 118.1(2)
C8 C7 C5 127.7(2)
N2 C14 C8 111.57(17)
N2 C14 H14A 109.3
C8 C14 H14A 109.3
N2 C14 H14B 109.3
C8 C14 H14B 109.3
H14A C14 H14B 108.0
C2 C1 C5 119.1(3)
C2 C1 H1A 120.4
C5 C1 H1A 120.4
C7 C8 N1 104.0(2)
C7 C8 C14 134.5(3)
N1 C8 C14 121.5(2)
C17 C16 C15 118.4(2)
C17 C16 H16A 120.8
C15 C16 H16A 120.8
C4 C6 C5 120.7(3)
C4 C6 H6A 119.6
C5 C6 H6A 119.6
C11 C10 C9 120.8(3)
C11 C10 H10A 119.6
C9 C10 H10A 119.6
N1 C13 C12 118.7(3)
N1 C13 H13A 120.6
C12 C13 H13A 120.6
N3 C19 C18 124.5(2)
N3 C19 H19A 117.8
C18 C19 H19A 117.8
C19 C18 C17 117.9(2)
C19 C18 H18A 121.0
C17 C18 H18A 121.0
C16 C17 C18 119.8(2)
C16 C17 H17A 120.1
C18 C17 H17A 120.1
C3 C2 C1 121.7(3)
C3 C2 H2B 119.1
C1 C2 H2B 119.1
C10 C11 C12 119.6(3)
C10 C11 H11A 120.2
C12 C11 H11A 120.2
C13 C12 C11 119.0(3)
C13 C12 H12A 120.5
C11 C12 H12A 120.5
C3 C4 C6 120.9(3)
C3 C4 H4A 119.6
C6 C4 H4A 119.6
C4 C3 C2 120.3(3)
C4 C3 H3B 119.9
C2 C3 H3B 119.9

loop_
_geom_bond_atom_site_label_1
_geom_bond_atom_site_label_2
_geom_bond_distance
N4 C7 1.350(3)
N4 C9 1.369(3)
N1 C13 1.360(3)
N1 C9 1.362(3)
N1 C8 1.413(3)
N2 C15 1.359(3)
N2 C14 1.442(3)
N2 H2A 0.8600
N3 C15 1.335(3)
N3 C19 1.336(3)
C15 C16 1.399(3)
C5 C6 1.395(4)
C5 C1 1.424(4)
C5 C7 1.486(4)
C9 C10 1.383(4)
C7 C8 1.353(3)
C14 C8 1.501(3)
C14 H14A 0.9700
C14 H14B 0.9700
C1 C2 1.366(4)
C1 H1A 0.9300
C16 C17 1.361(3)
C16 H16A 0.9300
C6 C4 1.375(4)
C6 H6A 0.9300
C10 C11 1.356(4)
C10 H10A 0.9300
C13 C12 1.371(4)
C13 H13A 0.9300
C19 C18 1.359(4)
C19 H19A 0.9300
C18 C17 1.378(4)
C18 H18A 0.9300
C17 H17A 0.9300
C2 C3 1.359(5)
C2 H2B 0.9300
C11 C12 1.435(5)
C11 H11A 0.9300
C12 H12A 0.9300
C4 C3 1.337(5)
C4 H4A 0.9300
C3 H3B 0.9300

loop_
_geom_hbond_atom_site_label_D
_geom_hbond_atom_site_label_H
_geom_hbond_atom_site_label_A
_geom_hbond_distance_DH
_geom_hbond_distance_HA
_geom_hbond_distance_DA
_geom_hbond_angle_DHA
_geom_hbond_site_symmetry_A
C13 H13A N3 0.93 2.50 3.412(3) 166.4 2_656
N2 H2A N4 0.86 2.19 3.039(2) 169.1 7_566
